data_2222197
loop_
_publ_author_name
'Wang, Yun-Yun'
'Hu, Rui-Ding'
'Zhu, Wen-Zhong'
'Lin, Qiu-Yue'

_publ_section_title <i>catena</i>-Poly[[diaquanickel(II)]-\m-7-oxabicyclo[2.2.1]heptane-2,3-dicarboxylato]
_journal_coeditor_code AT2793
_journal_issue 7
_journal_name_full 'Acta Crystallographica Section E'
_journal_page_first m787
_journal_paper_doi 10.1107/S1600536809021771
_journal_volume 65
_journal_year 2009
_chemical_formula_iupac '[Ni (C8 H8 O5) (H2 O)2]'
_chemical_formula_moiety 'C8 H12 Ni O7'
_chemical_formula_sum 'C8 H12 Ni O7'
_chemical_formula_weight 278.89
_chemical_name_systematic
;
<i>catena</i>-Poly[[diaquanickel(II)]-\m-7-oxabicyclo[2.2.1]heptane-2,3-
dicarboxylato]
;
_space_group_IT_number 14
_symmetry_cell_setting monoclinic
_symmetry_space_group_name_Hall '-P 2ybc'
_symmetry_space_group_name_H-M 'P 1 21/c 1'
_atom_sites_solution_hydrogens geom
_atom_sites_solution_primary direct
_atom_sites_solution_secondary difmap
_audit_creation_method SHELXL-97
_cell_angle_alpha 90.00
_cell_angle_beta 107.3510(10)
_cell_angle_gamma 90.00
_cell_formula_units_Z 4
_cell_length_a 10.9145(2)
_cell_length_b 8.6281(2)
_cell_length_c 10.8581(2)
_cell_measurement_reflns_used 4375
_cell_measurement_temperature 296(2)
_cell_measurement_theta_max 27.46
_cell_measurement_theta_min 1.95
_cell_volume 975.99(3)
_computing_cell_refinement 'SAINT (Bruker, 2006)'
_computing_data_collection 'APEX2 (Bruker, 2006)'
_computing_data_reduction 'SAINT (Bruker, 2006)'
_computing_molecular_graphics 'SHELXTL (Sheldrick, 2008)'
_computing_publication_material 'SHELXL97 (Sheldrick, 2008)'
_computing_structure_refinement 'SHELXL97 (Sheldrick, 2008)'
_computing_structure_solution 'SHELXS97 (Sheldrick, 2008)'
_diffrn_ambient_temperature 296(2)
_diffrn_measured_fraction_theta_full 0.992
_diffrn_measured_fraction_theta_max 0.992
_diffrn_measurement_device_type 'Bruker APEXII area-detector'
_diffrn_measurement_method \w
_diffrn_radiation_monochromator graphite
_diffrn_radiation_source 'fine-focus sealed tube'
_diffrn_radiation_type MoK\a
_diffrn_radiation_wavelength 0.71073
_diffrn_reflns_av_R_equivalents 0.0189
_diffrn_reflns_av_sigmaI/netI 0.0190
_diffrn_reflns_limit_h_max 14
_diffrn_reflns_limit_h_min -13
_diffrn_reflns_limit_k_max 6
_diffrn_reflns_limit_k_min -11
_diffrn_reflns_limit_l_max 14
_diffrn_reflns_limit_l_min -12
_diffrn_reflns_number 7972
_diffrn_reflns_theta_full 27.46
_diffrn_reflns_theta_max 27.46
_diffrn_reflns_theta_min 1.95
_diffrn_standards_decay_% 0
_exptl_absorpt_coefficient_mu 2.007
_exptl_absorpt_correction_T_max 0.817
_exptl_absorpt_correction_T_min 0.618
_exptl_absorpt_correction_type multi-scan
_exptl_absorpt_process_details '(SADABS; Sheldrick, 1996)'
_exptl_crystal_colour green
_exptl_crystal_density_diffrn 1.898
_exptl_crystal_density_method 'not measured'
_exptl_crystal_description block
_exptl_crystal_F_000 576
_exptl_crystal_size_max 0.271
_exptl_crystal_size_mid 0.204
_exptl_crystal_size_min 0.101
_refine_diff_density_max 0.298
_refine_diff_density_min -0.304
_refine_ls_extinction_method none
_refine_ls_goodness_of_fit_ref 1.023
_refine_ls_hydrogen_treatment mixed
_refine_ls_matrix_type full
_refine_ls_number_parameters 157
_refine_ls_number_reflns 2213
_refine_ls_number_restraints 6
_refine_ls_restrained_S_all 1.025
_refine_ls_R_factor_all 0.0267
_refine_ls_R_factor_gt 0.0222
_refine_ls_shift/su_max 0.001
_refine_ls_shift/su_mean 0.000
_refine_ls_structure_factor_coef Fsqd
_refine_ls_weighting_details 'calc w=1/[\s^2^(Fo^2^)+(0.032P)^2^+0.4246P] where P=(Fo^2^+2Fc^2^)/3'
_refine_ls_weighting_scheme calc
_refine_ls_wR_factor_gt 0.0568
_refine_ls_wR_factor_ref 0.0593
_reflns_number_gt 1961
_reflns_number_total 2213
_reflns_threshold_expression I>2\s(I)
_cod_data_source_file at2793.cif
_cod_data_source_block I
_cod_original_sg_symbol_H-M 'P 21/c'
_cod_database_code 2222197
_cod_database_fobs_code 2222197

loop_
_symmetry_equiv_pos_as_xyz
'x, y, z'
'-x, y+1/2, -z+1/2'
'-x, -y, -z'
'x, -y-1/2, z-1/2'

loop_
_atom_site_type_symbol
_atom_site_label
_atom_site_fract_x
_atom_site_fract_y
_atom_site_fract_z
_atom_site_U_iso_or_equiv
_atom_site_adp_type
_atom_site_calc_flag
_atom_site_refinement_flags
_atom_site_occupancy
_atom_site_disorder_assembly
_atom_site_disorder_group
C C1 0.73787(15) -0.1019(2) 0.71021(15) 0.0214(3) Uani d . 1 . .
H H1A 0.7710 -0.2053 0.7005 0.026 Uiso calc R 1 . .
C C2 0.75289(16) 0.0067(2) 0.60404(16) 0.0234(3) Uani d . 1 . .
H H2A 0.6816 0.0008 0.5240 0.028 Uiso calc R 1 . .
C C3 0.88388(17) -0.0131(2) 0.58426(19) 0.0329(4) Uani d . 1 . .
H H3A 0.8888 0.0402 0.5072 0.039 Uiso calc R 1 . .
H H3B 0.9048 -0.1216 0.5789 0.039 Uiso calc R 1 . .
C C4 0.97214(18) 0.0632(3) 0.7078(2) 0.0375(5) Uani d . 1 . .
H H4A 1.0324 -0.0110 0.7599 0.045 Uiso calc R 1 . .
H H4B 1.0192 0.1498 0.6872 0.045 Uiso calc R 1 . .
C C5 0.87589(15) 0.1175(2) 0.77610(17) 0.0265(4) Uani d . 1 . .
H H5A 0.9073 0.2034 0.8363 0.032 Uiso calc R 1 . .
C C6 0.82547(16) -0.0207(2) 0.83620(16) 0.0234(3) Uani d . 1 . .
H H6A 0.8966 -0.0891 0.8805 0.028 Uiso calc R 1 . .
C C7 0.59962(14) -0.1119(2) 0.71114(15) 0.0202(3) Uani d . 1 . .
C C8 0.75095(16) 0.0292(2) 0.92900(15) 0.0242(4) Uani d . 1 . .
O O1W 0.69190(12) 0.44064(15) 0.74994(13) 0.0289(3) Uani d D 1 . .
H H1WA 0.711(2) 0.473(3) 0.6846(18) 0.043 Uiso d D 1 . .
H H1WB 0.643(2) 0.505(2) 0.765(2) 0.043 Uiso d D 1 . .
O O1 0.56501(12) -0.23749(14) 0.74852(12) 0.0244(3) Uani d . 1 . .
O O2W 0.51314(14) 0.29376(19) 0.53124(13) 0.0383(3) Uani d D 1 . .
H H2WA 0.557(2) 0.322(3) 0.486(2) 0.057 Uiso d D 1 . .
H H2WB 0.4472(17) 0.342(3) 0.512(2) 0.057 Uiso d D 1 . .
O O2 0.75780(15) -0.05131(17) 1.02529(12) 0.0389(3) Uani d . 1 . .
O O3 0.52811(11) 0.00446(14) 0.67765(13) 0.0272(3) Uani d . 1 . .
O O4 0.68270(12) 0.15134(16) 0.89954(11) 0.0302(3) Uani d . 1 . .
O O5 0.76514(11) 0.15762(14) 0.66735(11) 0.0236(3) Uani d . 1 . .
Ni Ni1 0.601796(19) 0.22532(2) 0.714683(19) 0.01937(8) Uani d . 1 . .

loop_
_atom_site_aniso_label
_atom_site_aniso_U_11
_atom_site_aniso_U_22
_atom_site_aniso_U_33
_atom_site_aniso_U_12
_atom_site_aniso_U_13
_atom_site_aniso_U_23
C1 0.0213(8) 0.0212(8) 0.0245(8) 0.0010(6) 0.0109(6) -0.0017(6)
C2 0.0216(8) 0.0296(9) 0.0221(8) -0.0007(7) 0.0111(6) -0.0032(7)
C3 0.0287(9) 0.0413(11) 0.0364(10) 0.0019(8) 0.0217(8) -0.0008(8)
C4 0.0218(9) 0.0503(13) 0.0452(11) -0.0038(8) 0.0172(8) 0.0003(10)
C5 0.0196(8) 0.0318(10) 0.0285(9) -0.0051(7) 0.0080(7) -0.0037(7)
C6 0.0194(7) 0.0285(9) 0.0225(8) 0.0031(7) 0.0066(6) 0.0014(7)
C7 0.0218(8) 0.0217(8) 0.0194(8) -0.0035(6) 0.0098(6) -0.0058(6)
C8 0.0240(8) 0.0299(9) 0.0181(8) -0.0004(7) 0.0053(6) -0.0013(7)
O1W 0.0290(7) 0.0249(7) 0.0357(7) 0.0008(5) 0.0145(6) -0.0014(5)
O1 0.0236(6) 0.0228(6) 0.0306(6) -0.0026(5) 0.0138(5) 0.0003(5)
O2W 0.0377(8) 0.0566(10) 0.0238(7) 0.0112(7) 0.0144(6) 0.0103(6)
O2 0.0555(9) 0.0399(8) 0.0258(7) 0.0123(7) 0.0187(6) 0.0097(6)
O3 0.0220(6) 0.0209(6) 0.0421(7) -0.0007(5) 0.0145(5) -0.0011(5)
O4 0.0364(7) 0.0357(8) 0.0218(6) 0.0119(6) 0.0137(5) 0.0046(5)
O5 0.0234(6) 0.0249(6) 0.0254(6) 0.0001(5) 0.0118(5) 0.0019(5)
Ni1 0.02056(12) 0.02009(13) 0.01992(12) 0.00083(8) 0.00979(9) 0.00170(8)

loop_
_atom_type_symbol
_atom_type_description
_atom_type_scat_dispersion_real
_atom_type_scat_dispersion_imag
_atom_type_scat_source
C C 0.0033 0.0016 'International Tables Vol C Tables 4.2.6.8 and 6.1.1.4'
H H 0.0000 0.0000 'International Tables Vol C Tables 4.2.6.8 and 6.1.1.4'
O O 0.0106 0.0060 'International Tables Vol C Tables 4.2.6.8 and 6.1.1.4'
Ni Ni 0.3393 1.1124 'International Tables Vol C Tables 4.2.6.8 and 6.1.1.4'

loop_
_geom_angle_atom_site_label_1
_geom_angle_atom_site_label_2
_geom_angle_atom_site_label_3
_geom_angle_site_symmetry_1
_geom_angle_site_symmetry_3
_geom_angle
_geom_angle_publ_flag
C7 C1 C2 . . 111.72(13) ?
C7 C1 C6 . . 111.48(13) ?
C2 C1 C6 . . 101.96(13) ?
C7 C1 H1A . . 110.5 ?
C2 C1 H1A . . 110.5 ?
C6 C1 H1A . . 110.5 ?
O5 C2 C3 . . 102.07(14) ?
O5 C2 C1 . . 101.93(12) ?
C3 C2 C1 . . 110.77(14) ?
O5 C2 H2A . . 113.6 ?
C3 C2 H2A . . 113.6 ?
C1 C2 H2A . . 113.6 ?
C2 C3 C4 . . 101.47(14) ?
C2 C3 H3A . . 111.5 ?
C4 C3 H3A . . 111.5 ?
C2 C3 H3B . . 111.5 ?
C4 C3 H3B . . 111.5 ?
H3A C3 H3B . . 109.3 ?
C5 C4 C3 . . 102.17(14) ?
C5 C4 H4A . . 111.3 ?
C3 C4 H4A . . 111.3 ?
C5 C4 H4B . . 111.3 ?
C3 C4 H4B . . 111.3 ?
H4A C4 H4B . . 109.2 ?
O5 C5 C4 . . 101.75(14) ?
O5 C5 C6 . . 102.27(13) ?
C4 C5 C6 . . 110.67(16) ?
O5 C5 H5A . . 113.7 ?
C4 C5 H5A . . 113.7 ?
C6 C5 H5A . . 113.7 ?
C8 C6 C5 . . 112.87(15) ?
C8 C6 C1 . . 113.00(13) ?
C5 C6 C1 . . 100.21(13) ?
C8 C6 H6A . . 110.1 ?
C5 C6 H6A . . 110.1 ?
C1 C6 H6A . . 110.1 ?
O1 C7 O3 . . 124.24(14) ?
O1 C7 C1 . . 116.61(15) ?
O3 C7 C1 . . 119.13(15) ?
O2 C8 O4 . . 123.98(16) ?
O2 C8 C6 . . 119.16(16) ?
O4 C8 C6 . . 116.85(14) ?
Ni1 O1W H1WA . . 110.9(17) ?
Ni1 O1W H1WB . . 109.8(17) ?
H1WA O1W H1WB . . 106.5(19) ?
C7 O1 Ni1 . 2_646 125.62(11) ?
Ni1 O2W H2WA . . 119.0(17) ?
Ni1 O2W H2WB . . 122.3(17) ?
H2WA O2W H2WB . . 109(2) ?
C7 O3 Ni1 . . 120.63(11) ?
C8 O4 Ni1 . . 123.69(11) ?
C5 O5 C2 . . 96.15(13) ?
C5 O5 Ni1 . . 115.54(9) ?
C2 O5 Ni1 . . 113.69(9) ?
O1 Ni1 O2W 2_656 . 87.33(6) ?
O1 Ni1 O4 2_656 . 90.36(5) ?
O2W Ni1 O4 . . 177.14(6) ?
O1 Ni1 O3 2_656 . 82.07(5) ?
O2W Ni1 O3 . . 91.92(6) ?
O4 Ni1 O3 . . 86.09(5) ?
O1 Ni1 O5 2_656 . 172.30(5) ?
O2W Ni1 O5 . . 91.84(5) ?
O4 Ni1 O5 . . 90.22(5) ?
O3 Ni1 O5 . . 90.31(5) ?
O1 Ni1 O1W 2_656 . 103.17(5) ?
O2W Ni1 O1W . . 88.95(6) ?
O4 Ni1 O1W . . 93.22(5) ?
O3 Ni1 O1W . . 174.73(5) ?
O5 Ni1 O1W . . 84.46(5) ?

loop_
_geom_bond_atom_site_label_1
_geom_bond_atom_site_label_2
_geom_bond_site_symmetry_2
_geom_bond_distance
_geom_bond_publ_flag
C1 C7 . 1.514(2) ?
C1 C2 . 1.532(2) ?
C1 C6 . 1.580(2) ?
C1 H1A . 0.9800 ?
C2 O5 . 1.460(2) ?
C2 C3 . 1.517(2) ?
C2 H2A . 0.9800 ?
C3 C4 . 1.546(3) ?
C3 H3A . 0.9700 ?
C3 H3B . 0.9700 ?
C4 C5 . 1.529(2) ?
C4 H4A . 0.9700 ?
C4 H4B . 0.9700 ?
C5 O5 . 1.457(2) ?
C5 C6 . 1.538(2) ?
C5 H5A . 0.9800 ?
C6 C8 . 1.533(2) ?
C6 H6A . 0.9800 ?
C7 O1 . 1.254(2) ?
C7 O3 . 1.257(2) ?
C8 O2 . 1.239(2) ?
C8 O4 . 1.275(2) ?
O1W Ni1 . 2.0834(13) ?
O1W H1WA . 0.841(15) ?
O1W H1WB . 0.822(15) ?
O1 Ni1 2_646 2.0027(12) ?
O2W Ni1 . 2.0255(13) ?
O2W H2WA . 0.824(16) ?
O2W H2WB . 0.802(16) ?
O3 Ni1 . 2.0608(12) ?
O4 Ni1 . 2.0393(12) ?
O5 Ni1 . 2.0809(11) ?
Ni1 O1 2_656 2.0027(12) ?

loop_
_geom_hbond_atom_site_label_D
_geom_hbond_atom_site_label_H
_geom_hbond_atom_site_label_A
_geom_hbond_site_symmetry_A
_geom_hbond_distance_DH
_geom_hbond_distance_HA
_geom_hbond_distance_DA
_geom_hbond_angle_DHA
O1W H1WA O2 4_565 0.841(15) 2.062(15) 2.9027(19) 180(3)
O1W H1WB O3 2_656 0.822(15) 2.135(18) 2.7953(17) 137(2)
O1W H1WB O1 1_565 0.822(15) 2.366(19) 3.1013(17) 149(2)
O2W H2WA O4 4_565 0.824(16) 1.888(16) 2.6967(19) 167(3)
O2W H2WB O2 2_656 0.802(16) 2.341(16) 3.135(2) 170(2)

loop_
_geom_torsion_atom_site_label_1
_geom_torsion_atom_site_label_2
_geom_torsion_atom_site_label_3
_geom_torsion_atom_site_label_4
_geom_torsion_site_symmetry_1
_geom_torsion_site_symmetry_2
_geom_torsion_site_symmetry_3
_geom_torsion_site_symmetry_4
_geom_torsion
_geom_torsion_publ_flag
C7 C1 C2 O5 . . . . 85.11(15) ?
C6 C1 C2 O5 . . . . -34.06(14) ?
C7 C1 C2 C3 . . . . -166.92(14) ?
C6 C1 C2 C3 . . . . 73.92(16) ?
O5 C2 C3 C4 . . . . 35.96(17) ?
C1 C2 C3 C4 . . . . -71.93(18) ?
C2 C3 C4 C5 . . . . -1.3(2) ?
C3 C4 C5 O5 . . . . -33.65(19) ?
C3 C4 C5 C6 . . . . 74.44(18) ?
O5 C5 C6 C8 . . . . -84.19(16) ?
C4 C5 C6 C8 . . . . 168.06(15) ?
O5 C5 C6 C1 . . . . 36.27(15) ?
C4 C5 C6 C1 . . . . -71.48(16) ?
C7 C1 C6 C8 . . . . -0.2(2) ?
C2 C1 C6 C8 . . . . 119.17(15) ?
C7 C1 C6 C5 . . . . -120.54(14) ?
C2 C1 C6 C5 . . . . -1.20(15) ?
C2 C1 C7 O1 . . . . 149.60(15) ?
C6 C1 C7 O1 . . . . -97.04(17) ?
C2 C1 C7 O3 . . . . -31.8(2) ?
C6 C1 C7 O3 . . . . 81.59(18) ?
C5 C6 C8 O2 . . . . -145.66(17) ?
C1 C6 C8 O2 . . . . 101.50(19) ?
C5 C6 C8 O4 . . . . 35.8(2) ?
C1 C6 C8 O4 . . . . -77.0(2) ?
O3 C7 O1 Ni1 . . . 2_646 -8.3(2) ?
C1 C7 O1 Ni1 . . . 2_646 170.29(10) ?
O1 C7 O3 Ni1 . . . . 145.58(13) ?
C1 C7 O3 Ni1 . . . . -32.95(18) ?
O2 C8 O4 Ni1 . . . . -149.69(15) ?
C6 C8 O4 Ni1 . . . . 28.8(2) ?
C4 C5 O5 C2 . . . . 56.04(15) ?
C6 C5 O5 C2 . . . . -58.43(14) ?
C4 C5 O5 Ni1 . . . . 176.00(11) ?
C6 C5 O5 Ni1 . . . . 61.53(14) ?
C3 C2 O5 C5 . . . . -57.44(14) ?
C1 C2 O5 C5 . . . . 57.12(13) ?
C3 C2 O5 Ni1 . . . . -178.84(10) ?
C1 C2 O5 Ni1 . . . . -64.27(13) ?
C8 O4 Ni1 O1 . . . 2_656 133.87(14) ?
C8 O4 Ni1 O2W . . . . 97.8(11) ?
C8 O4 Ni1 O3 . . . . 51.85(14) ?
C8 O4 Ni1 O5 . . . . -38.45(14) ?
C8 O4 Ni1 O1W . . . . -122.91(14) ?
C7 O3 Ni1 O1 . . . 2_656 -141.13(13) ?
C7 O3 Ni1 O2W . . . . 131.83(12) ?
C7 O3 Ni1 O4 . . . . -50.22(12) ?
C7 O3 Ni1 O5 . . . . 39.98(12) ?
C7 O3 Ni1 O1W . . . . 32.4(6) ?
C5 O5 Ni1 O1 . . . 2_656 -105.7(4) ?
C2 O5 Ni1 O1 . . . 2_656 4.1(4) ?
C5 O5 Ni1 O2W . . . . 170.59(12) ?
C2 O5 Ni1 O2W . . . . -79.56(11) ?
C5 O5 Ni1 O4 . . . . -11.38(12) ?
C2 O5 Ni1 O4 . . . . 98.46(11) ?
C5 O5 Ni1 O3 . . . . -97.47(11) ?
C2 O5 Ni1 O3 . . . . 12.37(10) ?
C5 O5 Ni1 O1W . . . . 81.83(12) ?
C2 O5 Ni1 O1W . . . . -168.33(11) ?
